data_7161147
loop_
_publ_author_name
'Lal, Sohan'
'Tejashree, Gangavara L.'
'Das, Dipankar'
'Ganguly, Bishwajit'
'Chowdhury, Arindrajit'
'Namboothiri, Irishi N. N.'

_publ_section_title
;
 Utility of &#x3b1;-halodicyclopentadienones for the synthesis of novel
 fused heterocycles.
;
_journal_issue 21
_journal_name_full 'Organic &amp; biomolecular chemistry'
_journal_page_first 4463
_journal_page_last 4476
_journal_paper_doi 10.1039/d6ob00317f
_journal_volume 24
_journal_year 2026
_chemical_formula_moiety 'C20 H16 Br N O4'
_chemical_formula_sum 'C20 H16 Br N O4'
_chemical_formula_weight 414.25
_chemical_melting_point 573.5(5)
_space_group_crystal_system monoclinic
_space_group_IT_number 14
_space_group_name_Hall '-P 2ybc'
_space_group_name_H-M_alt 'P 1 21/c 1'
_atom_sites_solution_hydrogens geom
_atom_sites_solution_primary dual
_audit_creation_date 2018-02-16
_audit_creation_method
;
Olex2 1.2
(compiled 2017.03.28 svn.r3405 for OlexSys, GUI svn.r5337)
;
_audit_update_record
;
2019-12-27 deposited with the CCDC.	2026-04-22 downloaded from the CCDC.
;
_cell_angle_alpha 90
_cell_angle_beta 93.489(4)
_cell_angle_gamma 90
_cell_formula_units_Z 4
_cell_length_a 12.1893(4)
_cell_length_b 6.7861(3)
_cell_length_c 20.6372(8)
_cell_measurement_reflns_used 9036
_cell_measurement_temperature 150
_cell_measurement_theta_max 30.7120
_cell_measurement_theta_min 1.9790
_cell_volume 1703.90(11)
_computing_cell_refinement 'CrysAlisPro 1.171.38.43 (Rigaku OD, 2015)'
_computing_data_collection 'CrysAlisPro 1.171.38.43 (Rigaku OD, 2015)'
_computing_data_reduction 'CrysAlisPro 1.171.38.43 (Rigaku OD, 2015)'
_computing_molecular_graphics 'Olex2 (Dolomanov et al., 2009)'
_computing_publication_material 'Olex2 (Dolomanov et al., 2009)'
_computing_structure_refinement 'ShelXL (Sheldrick, 2015)'
_computing_structure_solution 'ShelXT (Sheldrick, 2015)'
_diffrn_ambient_temperature 150
_diffrn_detector 'CCD plate'
_diffrn_detector_area_resol_mean 28.5714
_diffrn_detector_type 'Rigaku Saturn724+'
_diffrn_measured_fraction_theta_full 0.998
_diffrn_measured_fraction_theta_max 0.998
_diffrn_measurement_details
;
List of Runs (angles in degrees, time in seconds):

  # Type    Start    End  Width  t~exp~   \w     \q     \k     \f   Frames
#--------------------------------------------------------------------------
  1  \w   -110.00  70.00   0.50    8.00    --  -20.00   0.00 -36.00  360
  2  \w    -62.00  19.00   0.50    8.00    --  -20.00 -72.00-108.00  162
  3  \w    -60.00 -30.00   0.50    8.00    --  -20.00 -72.00  36.00   60
  4  \w   -110.00  70.00   0.50    8.00    --  -20.00   0.00-180.00  360
;
_diffrn_measurement_device 'abstract diffractometer'
_diffrn_measurement_device_type 'dtrek-CrysAlisPro-abstract goniometer imported rigaku-d*trek images'
_diffrn_measurement_method '\w scans'
_diffrn_measurement_specimen_support 'Mitegen 50um'
_diffrn_orient_matrix_type 'CrysAlisPro convention (1999,Acta A55,543-557)'
_diffrn_orient_matrix_UB_11 -0.0084949000
_diffrn_orient_matrix_UB_12 -0.0084490000
_diffrn_orient_matrix_UB_13 -0.0341882000
_diffrn_orient_matrix_UB_21 -0.0572499000
_diffrn_orient_matrix_UB_22 -0.0113661000
_diffrn_orient_matrix_UB_23 0.0032508000
_diffrn_orient_matrix_UB_31 -0.0069887000
_diffrn_orient_matrix_UB_32 0.1035741000
_diffrn_orient_matrix_UB_33 -0.0024278000
_diffrn_radiation_collimation 0.3
_diffrn_radiation_monochromator graphite
_diffrn_radiation_probe x-ray
_diffrn_radiation_type MoK\a
_diffrn_radiation_wavelength 0.71073
_diffrn_reflns_av_R_equivalents 0.0562
_diffrn_reflns_av_unetI/netI 0.0378
_diffrn_reflns_Laue_measured_fraction_full 0.998
_diffrn_reflns_Laue_measured_fraction_max 0.998
_diffrn_reflns_limit_h_max 14
_diffrn_reflns_limit_h_min -14
_diffrn_reflns_limit_k_max 6
_diffrn_reflns_limit_k_min -8
_diffrn_reflns_limit_l_max 24
_diffrn_reflns_limit_l_min -23
_diffrn_reflns_number 14616
_diffrn_reflns_point_group_measured_fraction_full 0.998
_diffrn_reflns_point_group_measured_fraction_max 0.998
_diffrn_reflns_theta_full 24.995
_diffrn_reflns_theta_max 24.995
_diffrn_reflns_theta_min 2.512
_diffrn_source 'fine-focus sealed X-ray tube'
_diffrn_source_current 24.0
_diffrn_source_power 1.2
_diffrn_source_target Mo
_diffrn_source_type 'Enhance (Mo) X-ray Source'
_diffrn_source_voltage 50.0
_exptl_absorpt_coefficient_mu 2.439
_exptl_absorpt_correction_T_max 1.00000
_exptl_absorpt_correction_T_min 0.73070
_exptl_absorpt_correction_type multi-scan
_exptl_absorpt_process_details
;
CrysAlisPro 1.171.38.43 (Rigaku Oxford Diffraction, 2015)
Empirical absorption correction using spherical harmonics,
 implemented in SCALE3 ABSPACK scaling algorithm.
;
_exptl_crystal_colour colourless
_exptl_crystal_colour_primary colourless
_exptl_crystal_density_diffrn 1.615
_exptl_crystal_description block
_exptl_crystal_F_000 840
_exptl_crystal_recrystallization_method 'Re-crystallisation from solvent: Acetone'
_exptl_crystal_size_max 0.207
_exptl_crystal_size_mid 0.12
_exptl_crystal_size_min 0.04
_refine_diff_density_max 0.364
_refine_diff_density_min -0.405
_refine_diff_density_rms 0.096
_refine_ls_extinction_method none
_refine_ls_goodness_of_fit_ref 1.044
_refine_ls_hydrogen_treatment constr
_refine_ls_matrix_type full
_refine_ls_number_parameters 235
_refine_ls_number_reflns 2997
_refine_ls_number_restraints 0
_refine_ls_restrained_S_all 1.044
_refine_ls_R_factor_all 0.0400
_refine_ls_R_factor_gt 0.0328
_refine_ls_shift/su_max 0.001
_refine_ls_shift/su_mean 0.000
_refine_ls_structure_factor_coef Fsqd
_refine_ls_weighting_details 'w=1/[\s^2^(Fo^2^)+(0.0332P)^2^+1.3837P] where P=(Fo^2^+2Fc^2^)/3'
_refine_ls_weighting_scheme calc
_refine_ls_wR_factor_gt 0.0717
_refine_ls_wR_factor_ref 0.0756
_reflns_Friedel_coverage 0.000
_reflns_number_gt 2636
_reflns_number_total 2997
_reflns_threshold_expression 'I > 2\s(I)'
_cod_data_source_file d6ob00317f3.cif
_cod_data_source_block inn-sohan-ii-251-b_mo
_cod_depositor_comments
;
The following automatic conversions were performed:

data item '_chemical_melting_point' value '573-574' was changed to
'573.5(5)' -- the average value was taken and precision was
estimated.

Automatic conversion script
Id: cif_fix_values 8170 2020-07-09 18:12:32Z antanas 

 Adding full bibliography for 7161142--7161147.cif.
;
_cod_database_code 7161147
_shelx_shelxl_version_number 2014/7
_shelx_space_group_comment
;
The symmetry employed for this shelxl refinement is uniquely defined
by the following loop, which should always be used as a source of
symmetry information in preference to the above space-group names.
They are only intended as comments.
;
_reflns_odcompleteness_completeness 89.63
_reflns_odcompleteness_iscentric 1
_reflns_odcompleteness_theta 31.12
_olex2_refinement_description
;
1. Fixed Uiso
 At 1.2 times of:
  All C(H) groups, All C(H,H) groups, All N(H) groups
2.a Ternary CH refined with riding coordinates:
 C5(H5), C2(H2), C6(H6), C3(H3), C4(H4)
2.b Secondary CH2 refined with riding coordinates:
 C11(H11A,H11B), C12(H12A,H12B)
2.c Aromatic/amide H refined with riding coordinates:
 N1(H1), C8(H8), C18(H18), C20(H20), C17(H17), C7(H7), C19(H19)
;
_olex2_submission_special_instructions 'No special instructions were received'
_oxdiff_exptl_absorpt_empirical_details
;
Empirical correction (ABSPACK) includes:
- Absorption correction using spherical harmonics
- Frame scaling
- Detector area scaling
;
_oxdiff_exptl_absorpt_empirical_full_max 1.741
_oxdiff_exptl_absorpt_empirical_full_min 0.636

loop_
_space_group_symop_operation_xyz
'x, y, z'
'-x, y+1/2, -z+1/2'
'-x, -y, -z'
'x, -y-1/2, z-1/2'

loop_
_atom_site_label
_atom_site_type_symbol
_atom_site_fract_x
_atom_site_fract_y
_atom_site_fract_z
_atom_site_U_iso_or_equiv
_atom_site_adp_type
_atom_site_occupancy
_atom_site_site_symmetry_order
_atom_site_calc_flag
_atom_site_refinement_flags_posn
_atom_site_refinement_flags_adp
_atom_site_refinement_flags_occupancy
_atom_site_disorder_assembly
_atom_site_disorder_group
Br1 Br 0.04739(2) 0.61045(4) 0.59751(2) 0.02324(11) Uani 1 1 d . . . . .
O2 O 0.01623(15) 0.1089(3) 0.58130(9) 0.0228(4) Uani 1 1 d . . . . .
O4 O 0.38294(14) 0.0285(3) 0.55518(9) 0.0235(4) Uani 1 1 d . . . . .
O3 O -0.07254(14) 0.2338(3) 0.66632(9) 0.0230(4) Uani 1 1 d . . . . .
O1 O 0.36151(16) -0.0543(3) 0.72047(9) 0.0289(5) Uani 1 1 d . . . . .
N1 N 0.53400(17) 0.2213(3) 0.53734(11) 0.0205(5) Uani 1 1 d . . . . .
H1 H 0.5619 0.1503 0.5080 0.025 Uiso 1 1 calc R . . . .
C14 C 0.4405(2) 0.1751(4) 0.56655(12) 0.0184(5) Uani 1 1 d . . . . .
C13 C 0.4234(2) 0.3336(4) 0.61582(12) 0.0178(5) Uani 1 1 d . . . . .
C1 C 0.3268(2) 0.0844(4) 0.68825(13) 0.0201(6) Uani 1 1 d . . . . .
C5 C 0.2176(2) 0.0893(4) 0.64822(12) 0.0175(5) Uani 1 1 d . . . . .
H5 H 0.2144 -0.0150 0.6153 0.021 Uiso 1 1 calc R . . . .
C9 C 0.1059(2) 0.3835(3) 0.64473(12) 0.0158(5) Uani 1 1 d . . . . .
C16 C 0.5796(2) 0.3991(4) 0.56098(13) 0.0183(6) Uani 1 1 d . . . . .
C2 C 0.3836(2) 0.2796(4) 0.68350(13) 0.0198(6) Uani 1 1 d . . . . .
H2 H 0.4202 0.3381 0.7225 0.024 Uiso 1 1 calc R . . . .
C6 C 0.1136(2) 0.0823(4) 0.68973(12) 0.0179(6) Uani 1 1 d . . . . .
H6 H 0.0898 -0.0490 0.7028 0.021 Uiso 1 1 calc R . . . .
C15 C 0.5157(2) 0.4732(4) 0.60946(12) 0.0180(5) Uani 1 1 d . . . . .
C3 C 0.3142(2) 0.4073(4) 0.63776(12) 0.0160(5) Uani 1 1 d . . . . .
H3 H 0.3077 0.5475 0.6483 0.019 Uiso 1 1 calc R . . . .
C8 C 0.1254(2) 0.4116(4) 0.71666(13) 0.0195(6) Uani 1 1 d . . . . .
H8 H 0.1330 0.5312 0.7384 0.023 Uiso 1 1 calc R . . . .
C18 C 0.6985(2) 0.6745(4) 0.57260(14) 0.0266(6) Uani 1 1 d . . . . .
H18 H 0.7606 0.7430 0.5613 0.032 Uiso 1 1 calc R . . . .
C20 C 0.5417(2) 0.6510(4) 0.63873(13) 0.0231(6) Uani 1 1 d . . . . .
H20 H 0.4985 0.7031 0.6702 0.028 Uiso 1 1 calc R . . . .
C17 C 0.6719(2) 0.4976(4) 0.54163(13) 0.0226(6) Uani 1 1 d . . . . .
H17 H 0.7140 0.4473 0.5094 0.027 Uiso 1 1 calc R . . . .
C4 C 0.21063(19) 0.2962(4) 0.61596(12) 0.0161(5) Uani 1 1 d . . . . .
H4 H 0.2021 0.2864 0.5685 0.019 Uiso 1 1 calc R . . . .
C7 C 0.1298(2) 0.2324(4) 0.74350(13) 0.0211(6) Uani 1 1 d . . . . .
H7 H 0.1410 0.2049 0.7876 0.025 Uiso 1 1 calc R . . . .
C19 C 0.6347(2) 0.7512(4) 0.61986(14) 0.0282(6) Uani 1 1 d . . . . .
H19 H 0.6541 0.8709 0.6393 0.034 Uiso 1 1 calc R . . . .
C10 C 0.0319(2) 0.1974(4) 0.64303(12) 0.0181(5) Uani 1 1 d . . . . .
C11 C -0.0977(2) 0.1321(5) 0.56038(15) 0.0308(7) Uani 1 1 d . . . . .
H11A H -0.1236 0.0233 0.5331 0.037 Uiso 1 1 calc R . . . .
H11B H -0.1105 0.2551 0.5372 0.037 Uiso 1 1 calc R . . . .
C12 C -0.1512(2) 0.1324(4) 0.62415(14) 0.0298(7) Uani 1 1 d . . . . .
H12A H -0.2209 0.2018 0.6207 0.036 Uiso 1 1 calc R . . . .
H12B H -0.1632 -0.0008 0.6392 0.036 Uiso 1 1 calc R . . . .

loop_
_atom_site_aniso_label
_atom_site_aniso_U_11
_atom_site_aniso_U_22
_atom_site_aniso_U_33
_atom_site_aniso_U_23
_atom_site_aniso_U_13
_atom_site_aniso_U_12
Br1 0.02401(16) 0.01764(18) 0.02836(17) 0.00537(10) 0.00386(11) 0.00207(10)
O2 0.0223(10) 0.0229(11) 0.0230(10) -0.0019(7) 0.0006(8) -0.0052(7)
O4 0.0243(10) 0.0177(10) 0.0299(11) -0.0064(8) 0.0125(8) -0.0030(8)
O3 0.0168(9) 0.0229(10) 0.0301(11) 0.0015(8) 0.0074(8) -0.0022(7)
O1 0.0317(11) 0.0249(11) 0.0301(11) 0.0075(9) 0.0026(9) 0.0076(9)
N1 0.0217(11) 0.0170(12) 0.0238(12) -0.0040(9) 0.0093(9) 0.0002(9)
C14 0.0189(13) 0.0187(14) 0.0177(13) 0.0004(10) 0.0029(10) 0.0019(11)
C13 0.0169(13) 0.0198(14) 0.0170(13) -0.0035(10) 0.0039(10) -0.0007(10)
C1 0.0204(13) 0.0230(15) 0.0176(13) -0.0012(11) 0.0073(11) 0.0047(11)
C5 0.0205(13) 0.0136(14) 0.0188(13) -0.0028(10) 0.0051(11) -0.0004(10)
C9 0.0183(13) 0.0116(13) 0.0176(13) 0.0019(10) 0.0030(10) 0.0010(10)
C16 0.0175(13) 0.0177(14) 0.0196(14) 0.0023(10) -0.0008(11) 0.0028(10)
C2 0.0201(13) 0.0225(15) 0.0170(13) -0.0027(11) 0.0031(11) 0.0016(11)
C6 0.0178(13) 0.0161(14) 0.0202(14) 0.0017(10) 0.0052(11) -0.0010(10)
C15 0.0158(12) 0.0201(14) 0.0180(13) 0.0009(10) 0.0002(10) -0.0004(10)
C3 0.0172(13) 0.0152(14) 0.0159(13) -0.0024(10) 0.0036(10) -0.0001(10)
C8 0.0174(13) 0.0211(15) 0.0208(14) -0.0048(11) 0.0065(11) 0.0006(10)
C18 0.0177(14) 0.0297(16) 0.0321(16) 0.0039(13) -0.0014(12) -0.0051(12)
C20 0.0198(13) 0.0283(16) 0.0211(14) -0.0039(11) 0.0006(11) -0.0004(11)
C17 0.0165(13) 0.0277(16) 0.0238(15) 0.0048(12) 0.0034(11) 0.0010(11)
C4 0.0173(12) 0.0163(14) 0.0151(13) -0.0017(10) 0.0048(10) -0.0013(10)
C7 0.0210(13) 0.0256(15) 0.0174(14) 0.0009(11) 0.0059(11) 0.0003(11)
C19 0.0264(15) 0.0262(16) 0.0317(17) -0.0053(12) -0.0018(12) -0.0072(12)
C10 0.0175(13) 0.0176(14) 0.0200(14) -0.0005(10) 0.0066(10) -0.0024(10)
C11 0.0242(15) 0.0398(18) 0.0277(16) 0.0084(13) -0.0047(12) -0.0099(13)
C12 0.0193(14) 0.0414(19) 0.0282(16) 0.0106(13) -0.0024(12) -0.0086(12)

loop_
_atom_type_symbol
_atom_type_description
_atom_type_scat_dispersion_real
_atom_type_scat_dispersion_imag
_atom_type_scat_source
C C 0.0033 0.0016 'International Tables Vol C Tables 4.2.6.8 and 6.1.1.4'
H H 0.0000 0.0000 'International Tables Vol C Tables 4.2.6.8 and 6.1.1.4'
Br Br -0.2901 2.4595 'International Tables Vol C Tables 4.2.6.8 and 6.1.1.4'
N N 0.0061 0.0033 'International Tables Vol C Tables 4.2.6.8 and 6.1.1.4'
O O 0.0106 0.0060 'International Tables Vol C Tables 4.2.6.8 and 6.1.1.4'

loop_
_geom_angle_atom_site_label_1
_geom_angle_atom_site_label_2
_geom_angle_atom_site_label_3
_geom_angle
_geom_angle_site_symmetry_1
_geom_angle_site_symmetry_3
_geom_angle_publ_flag
C10 O2 C11 107.4(2) . . ?
C10 O3 C12 107.1(2) . . ?
C14 N1 H1 124.2 . . ?
C14 N1 C16 111.7(2) . . ?
C16 N1 H1 124.2 . . ?
O4 C14 N1 125.9(2) . . ?
O4 C14 C13 127.3(2) . . ?
N1 C14 C13 106.8(2) . . ?
C14 C13 C2 120.3(2) . . ?
C14 C13 C3 126.7(2) . . ?
C15 C13 C14 105.1(2) . . ?
C15 C13 C2 120.8(2) . . ?
C15 C13 C3 120.0(2) . . ?
C3 C13 C2 58.70(16) . . ?
O1 C1 C5 125.3(2) . . ?
O1 C1 C2 125.0(3) . . ?
C2 C1 C5 109.7(2) . . ?
C1 C5 H5 110.9 . . ?
C1 C5 C6 114.2(2) . . ?
C1 C5 C4 106.0(2) . . ?
C6 C5 H5 110.9 . . ?
C4 C5 H5 110.9 . . ?
C4 C5 C6 103.62(19) . . ?
C8 C9 Br1 115.36(17) . . ?
C8 C9 C4 110.0(2) . . ?
C8 C9 C10 100.51(19) . . ?
C4 C9 Br1 113.36(16) . . ?
C10 C9 Br1 116.11(17) . . ?
C10 C9 C4 99.82(18) . . ?
C15 C16 N1 109.4(2) . . ?
C17 C16 N1 128.6(2) . . ?
C17 C16 C15 122.0(2) . . ?
C13 C2 H2 119.5 . . ?
C1 C2 C13 116.0(2) . . ?
C1 C2 H2 119.5 . . ?
C1 C2 C3 107.8(2) . . ?
C3 C2 C13 59.53(16) . . ?
C3 C2 H2 119.5 . . ?
C5 C6 H6 116.0 . . ?
C7 C6 C5 107.8(2) . . ?
C7 C6 H6 116.0 . . ?
C7 C6 C10 99.7(2) . . ?
C10 C6 C5 98.89(19) . . ?
C10 C6 H6 116.0 . . ?
C16 C15 C13 107.0(2) . . ?
C20 C15 C13 132.6(2) . . ?
C20 C15 C16 120.3(2) . . ?
C13 C3 H3 118.1 . . ?
C2 C3 C13 61.77(16) . . ?
C2 C3 H3 118.1 . . ?
C2 C3 C4 109.0(2) . . ?
C4 C3 C13 118.5(2) . . ?
C4 C3 H3 118.1 . . ?
C9 C8 H8 126.4 . . ?
C7 C8 C9 107.1(2) . . ?
C7 C8 H8 126.4 . . ?
C17 C18 H18 119.2 . . ?
C19 C18 H18 119.2 . . ?
C19 C18 C17 121.5(2) . . ?
C15 C20 H20 120.9 . . ?
C15 C20 C19 118.2(2) . . ?
C19 C20 H20 120.9 . . ?
C16 C17 C18 117.0(2) . . ?
C16 C17 H17 121.5 . . ?
C18 C17 H17 121.5 . . ?
C5 C4 C9 101.85(18) . . ?
C5 C4 H4 111.5 . . ?
C9 C4 H4 111.5 . . ?
C3 C4 C5 107.4(2) . . ?
C3 C4 C9 112.6(2) . . ?
C3 C4 H4 111.5 . . ?
C6 C7 H7 126.0 . . ?
C8 C7 C6 108.0(2) . . ?
C8 C7 H7 126.0 . . ?
C18 C19 C20 120.9(3) . . ?
C18 C19 H19 119.6 . . ?
C20 C19 H19 119.6 . . ?
O2 C10 C9 114.41(19) . . ?
O2 C10 C6 113.1(2) . . ?
O3 C10 O2 107.9(2) . . ?
O3 C10 C9 112.68(19) . . ?
O3 C10 C6 115.8(2) . . ?
C9 C10 C6 92.58(19) . . ?
O2 C11 H11A 111.5 . . ?
O2 C11 H11B 111.5 . . ?
O2 C11 C12 101.5(2) . . ?
H11A C11 H11B 109.3 . . ?
C12 C11 H11A 111.5 . . ?
C12 C11 H11B 111.5 . . ?
O3 C12 C11 102.8(2) . . ?
O3 C12 H12A 111.2 . . ?
O3 C12 H12B 111.2 . . ?
C11 C12 H12A 111.2 . . ?
C11 C12 H12B 111.2 . . ?
H12A C12 H12B 109.1 . . ?

loop_
_geom_bond_atom_site_label_1
_geom_bond_atom_site_label_2
_geom_bond_distance
_geom_bond_site_symmetry_2
_geom_bond_publ_flag
Br1 C9 1.935(2) . ?
O2 C10 1.411(3) . ?
O2 C11 1.437(3) . ?
O4 C14 1.231(3) . ?
O3 C10 1.409(3) . ?
O3 C12 1.431(3) . ?
O1 C1 1.213(3) . ?
N1 H1 0.8600 . ?
N1 C14 1.358(3) . ?
N1 C16 1.404(3) . ?
C14 C13 1.504(3) . ?
C13 C2 1.550(3) . ?
C13 C15 1.482(3) . ?
C13 C3 1.516(3) . ?
C1 C5 1.524(4) . ?
C1 C2 1.500(4) . ?
C5 H5 0.9800 . ?
C5 C6 1.574(3) . ?
C5 C4 1.554(3) . ?
C9 C8 1.501(4) . ?
C9 C4 1.557(3) . ?
C9 C10 1.552(3) . ?
C16 C15 1.398(4) . ?
C16 C17 1.388(4) . ?
C2 H2 0.9800 . ?
C2 C3 1.503(4) . ?
C6 H6 0.9800 . ?
C6 C7 1.510(4) . ?
C6 C10 1.553(4) . ?
C15 C20 1.378(4) . ?
C3 H3 0.9800 . ?
C3 C4 1.515(3) . ?
C8 H8 0.9300 . ?
C8 C7 1.336(4) . ?
C18 H18 0.9300 . ?
C18 C17 1.389(4) . ?
C18 C19 1.385(4) . ?
C20 H20 0.9300 . ?
C20 C19 1.398(4) . ?
C17 H17 0.9300 . ?
C4 H4 0.9800 . ?
C7 H7 0.9300 . ?
C19 H19 0.9300 . ?
C11 H11A 0.9700 . ?
C11 H11B 0.9700 . ?
C11 C12 1.504(4) . ?
C12 H12A 0.9700 . ?
C12 H12B 0.9700 . ?
